data_1571983
loop_
_publ_author_name
'Liu, Qian'
'Zhai, Xiao-Yi'
'Jian, Rui-Jun'
'Zhao, Liang'

_publ_section_title
;
 Divergent catalytic behaviors of assembled organogold(i) clusters derived
 from enyne cyclization.
;
_journal_issue 29
_journal_name_full 'Chemical science'
_journal_page_first 11311
_journal_page_last 11320
_journal_paper_doi 10.1039/d4sc01618a
_journal_volume 15
_journal_year 2024
_chemical_formula_moiety 'C172 H130 Au11 P6, 3(C2 F6 N O4 S2), 4[CH3CH2OCH2CH3]'
_chemical_formula_sum 'C194 H170 Au11 F18 N3 O16 P6 S6'
_chemical_formula_weight 5686.13
_space_group_crystal_system monoclinic
_space_group_IT_number 15
_space_group_name_Hall '-C 2yc'
_space_group_name_H-M_alt 'C 1 2/c 1'
_atom_sites_solution_hydrogens geom
_audit_creation_date 2024-02-05
_audit_creation_method
;
Olex2 1.5
(compiled 2023.08.17 svn.r577a77a9 for OlexSys, GUI svn.r6817)
;
_audit_update_record
;
2024-02-06 deposited with the CCDC.	2024-06-24 downloaded from the CCDC.
;
_cell_angle_alpha 90
_cell_angle_beta 100.7470(10)
_cell_angle_gamma 90
_cell_formula_units_Z 4
_cell_length_a 29.4994(3)
_cell_length_b 19.4956(2)
_cell_length_c 33.2461(3)
_cell_measurement_reflns_used 37407
_cell_measurement_temperature 173.00(10)
_cell_measurement_theta_max 75.2290
_cell_measurement_theta_min 4.0130
_cell_volume 18784.8(3)
_computing_cell_refinement 'CrysAlisPro 1.171.40.82a (Rigaku OD, 2020)'
_computing_data_collection 'CrysAlisPro 1.171.40.82a (Rigaku OD, 2020)'
_computing_data_reduction 'CrysAlisPro 1.171.40.82a (Rigaku OD, 2020)'
_computing_molecular_graphics 'Olex2 1.5 (Dolomanov et al., 2009)'
_computing_publication_material 'Olex2 1.5 (Dolomanov et al., 2009)'
_computing_structure_refinement 'SHELXL 2018/3 (Sheldrick, 2015)'
_computing_structure_solution 'olex2.solve 1.3 (Bourhis et al., 2015)'
_diffrn_ambient_temperature 173.00
_diffrn_detector_area_resol_mean 5.2137
_diffrn_detector_type AtlasS2
_diffrn_measured_fraction_theta_full 0.999
_diffrn_measured_fraction_theta_max 0.980
_diffrn_measurement_details
;
List of Runs (angles in degrees, time in seconds):

  # Type    Start    End  Width  t~exp~   \w     \q     \k     \f   Frames
#--------------------------------------------------------------------------
  1  \w   -113.00 -29.00   1.00    5.78    --  -41.81 -57.00  60.00   84
  2  \w    -67.00  34.00   1.00    5.78    --  -41.81  77.00-180.00  101
  3  \w      0.00  74.00   1.00    5.78    --   41.81 -77.00 -30.00   74
  4  \w     16.00 114.00   1.00    5.78    --   41.81  57.00 -60.00   98
  5  \w     38.00 126.00   1.00   20.63    --  109.96 -45.00   0.00   88
  6  \w    108.00 165.00   1.00   20.63    --  109.96  45.00   0.00   57
  7  \w     38.00  73.00   1.00   20.63    --  109.96 -77.00-180.00   35
  8  \w     96.00 130.00   1.00   20.63    --  109.96 -61.00  30.00   34
  9  \w     72.00 111.00   1.00   20.63    --  109.96-125.00-150.00   39
 10  \w    136.00 178.00   1.00   20.63    --  109.96  77.00  30.00   42
 11  \w     28.00  54.00   1.00   20.63    --  109.96 -95.00  60.00   26
 12  \w     28.00 106.00   1.00   20.63    --  109.96 -95.00-120.00   78
 13  \w     77.00 111.00   1.00   20.63    --  109.96-125.00   0.00   34
 14  \w     45.00 112.00   1.00   20.63    --  109.96 -45.00-120.00   67
 15  \w     28.00 106.00   1.00   20.63    --  109.96 -95.00  30.00   78
 16  \w     81.00 106.00   1.00   20.63    --  109.96 -95.00  60.00   25
 17  \w    146.00 171.00   1.00   20.63    --  109.96  77.00 -60.00   25
 18  \w     27.00 178.00   1.00   20.63    --  109.96   0.00 150.00  151
;
_diffrn_measurement_device 'four-circle diffractometer'
_diffrn_measurement_device_type 'SuperNova, Dual, Cu at home/near, AtlasS2'
_diffrn_measurement_method '\w scans'
_diffrn_radiation_type CuK\a
_diffrn_radiation_wavelength 1.54184
_diffrn_reflns_av_R_equivalents 0.0414
_diffrn_reflns_av_unetI/netI 0.0330
_diffrn_reflns_Laue_measured_fraction_full 0.999
_diffrn_reflns_Laue_measured_fraction_max 0.980
_diffrn_reflns_limit_h_max 36
_diffrn_reflns_limit_h_min -35
_diffrn_reflns_limit_k_max 24
_diffrn_reflns_limit_k_min -24
_diffrn_reflns_limit_l_max 28
_diffrn_reflns_limit_l_min -41
_diffrn_reflns_number 62834
_diffrn_reflns_point_group_measured_fraction_full 0.999
_diffrn_reflns_point_group_measured_fraction_max 0.980
_diffrn_reflns_theta_full 67.684
_diffrn_reflns_theta_max 75.464
_diffrn_reflns_theta_min 3.640
_exptl_absorpt_coefficient_mu 17.480
_exptl_absorpt_correction_T_max 1.00000
_exptl_absorpt_correction_T_min 0.23406
_exptl_absorpt_correction_type multi-scan
_exptl_absorpt_process_details
;
CrysAlisPro 1.171.40.82a (Rigaku Oxford Diffraction, 2020)
Empirical absorption correction using spherical harmonics,
implemented in SCALE3 ABSPACK scaling algorithm.
;
_exptl_crystal_colour 'clear light yellow'
_exptl_crystal_density_diffrn 2.011
_exptl_crystal_description block
_exptl_crystal_F_000 10800
_exptl_crystal_size_max 0.28
_exptl_crystal_size_mid 0.15
_exptl_crystal_size_min 0.08
_refine_diff_density_max 1.336
_refine_diff_density_min -1.720
_refine_diff_density_rms 0.141
_refine_ls_extinction_method none
_refine_ls_goodness_of_fit_ref 1.028
_refine_ls_hydrogen_treatment constr
_refine_ls_matrix_type full
_refine_ls_number_parameters 1055
_refine_ls_number_reflns 19076
_refine_ls_number_restraints 113
_refine_ls_restrained_S_all 1.027
_refine_ls_R_factor_all 0.0365
_refine_ls_R_factor_gt 0.0342
_refine_ls_shift/su_max 0.002
_refine_ls_shift/su_mean 0.000
_refine_ls_structure_factor_coef Fsqd
_refine_ls_weighting_details 'w=1/[\s^2^(Fo^2^)+(0.0424P)^2^+130.8238P] where P=(Fo^2^+2Fc^2^)/3'
_refine_ls_weighting_scheme calc
_refine_ls_wR_factor_gt 0.0866
_refine_ls_wR_factor_ref 0.0885
_reflns_Friedel_coverage 0.000
_reflns_number_gt 17707
_reflns_number_total 19076
_reflns_threshold_expression 'I > 2\s(I)'
_cod_data_source_file d4sc01618a2.cif
_cod_data_source_block 1
_cod_depositor_comments 'Adding full bibliography for 1571982--1571985.cif.'
_cod_original_cell_volume 18784.7(3)
_cod_database_code 1571983
_shelx_shelxl_version_number 2018/3
_shelx_space_group_comment
;
The symmetry employed for this shelxl refinement is uniquely defined
by the following loop, which should always be used as a source of
symmetry information in preference to the above space-group names.
They are only intended as comments.
;
_olex2_refinement_description
;
1. Fixed Uiso
 At 1.2 times of:
  All C(H) groups
2. Restrained distances
 S00B-C6
 1.846 with sigma of 0.02
 F23-C6
 1.319 with sigma of 0.02
 F16-C6
 1.319 with sigma of 0.02
 C6-F9
 1.319 with sigma of 0.02
3. Rigid body (RIGU) restrains
 F16, S00A, O01M, O029, C030, N14, F017, F023, F02F, S00B, O02Z, O11, C6, F9,
 F23
 with sigma for 1-2 distances of 0.004 and sigma for 1-3 distances of 0.004
4.a Aromatic/amide H refined with riding coordinates:
 C00K(H00K), C00L(H00L), C00N(H00N), C00O(H00O), C00R(H00R), C00U(H00U),
 C00V(H00V), C00X(H00X), C00Z(H00Z), C010(H010), C011(H011), C014(H014),
 C015(H015), C019(H019), C01A(H01A), C01B(H01B), C01C(H01C), C01E(H01E),
 C01G(H01G), C01I(H01I), C01J(H01J), C01N(H01N), C01O(H01O), C01P(H01P),
 C01R(H01R), C01S(H01S), C01T(H01T), C01U(H01U), C01V(H01V), C01W(H01W),
 C01X(H01X), C01Y(H01Y), C01Z(H01Z), C020(H020), C021(H021), C022(H022),
 C024(H024), C025(H025), C026(H026), C027(H027), C028(H028), C02A(H02A),
 C02B(H02B), C02C(H02C), C02D(H02D), C02E(H02E), C02G(H02G), C02H(H02H),
 C02I(H02I), C02J(H02J), C02K(H02K), C02L(H02L), C02M(H02M), C02N(H02N),
 C02O(H02O), C02P(H02P), C02Q(H02Q), C02R(H02R), C02S(H02S), C02T(H02T),
 C02U(H02U), C02V(H02V), C02X(H02X), C02Y(H02Y), C031(H031)
;
_olex2_submission_special_instructions 'No special instructions were received'
_oxdiff_exptl_absorpt_empirical_details
;
Empirical correction (ABSPACK) includes:
- Absorption correction using spherical harmonics
- Frame scaling
;

loop_
_space_group_symop_operation_xyz
'x, y, z'
'-x, y, -z+1/2'
'x+1/2, y+1/2, z'
'-x+1/2, y+1/2, -z+1/2'
'-x, -y, -z'
'x, -y, z-1/2'
'-x+1/2, -y+1/2, -z'
'x+1/2, -y+1/2, z-1/2'

loop_
_atom_site_label
_atom_site_type_symbol
_atom_site_fract_x
_atom_site_fract_y
_atom_site_fract_z
_atom_site_U_iso_or_equiv
_atom_site_adp_type
_atom_site_occupancy
_atom_site_site_symmetry_order
_atom_site_calc_flag
_atom_site_refinement_flags_posn
_atom_site_refinement_flags_adp
_atom_site_refinement_flags_occupancy
_atom_site_disorder_assembly
_atom_site_disorder_group
Au01 Au 0.500000 0.65868(2) 0.250000 0.02290(6) Uani 1 2 d S T P . .
Au02 Au 0.42927(2) 0.60727(2) 0.28175(2) 0.02593(5) Uani 1 1 d . . . . .
Au03 Au 0.47285(2) 0.57702(2) 0.16994(2) 0.02712(5) Uani 1 1 d . . . . .
Au04 Au 0.49373(2) 0.63225(2) 0.39358(2) 0.03176(6) Uani 1 1 d . . . . .
Au05 Au 0.40447(2) 0.52044(2) 0.20479(2) 0.03139(6) Uani 1 1 d . . . . .
Au06 Au 0.39429(2) 0.65044(2) 0.34696(2) 0.03403(6) Uani 1 1 d . . . . .
P007 P 0.37456(5) 0.41800(7) 0.22016(5) 0.0357(3) Uani 1 1 d . . . . .
P008 P 0.34074(5) 0.73046(8) 0.35553(4) 0.0379(3) Uani 1 1 d . . . . .
P009 P 0.51432(5) 0.72750(8) 0.43275(4) 0.0373(3) Uani 1 1 d . . . . .
S00A S 0.15792(9) 0.56912(12) 0.43680(8) 0.0780(6) Uani 1 1 d . . . . .
S00B S 0.20789(15) 0.50253(16) 0.50551(9) 0.1102(11) Uani 1 1 d D . . . .
C00D C 0.42754(16) 0.6662(2) 0.22578(14) 0.0236(9) Uani 1 1 d . . . . .
C00E C 0.41483(16) 0.6249(2) 0.19059(15) 0.0259(9) Uani 1 1 d . . . . .
C00F C 0.40800(16) 0.7329(3) 0.22643(15) 0.0278(10) Uani 1 1 d . . . . .
C00G C 0.42636(17) 0.5522(3) 0.33649(14) 0.0309(11) Uani 1 1 d . . . . .
C00H C 0.47212(17) 0.5403(3) 0.35862(16) 0.0315(11) Uani 1 1 d . . . . .
C00I C 0.37549(17) 0.7578(3) 0.19250(15) 0.0289(10) Uani 1 1 d . . . . .
C00K C 0.38276(17) 0.6510(3) 0.15658(16) 0.0318(11) Uani 1 1 d . . . . .
H00K H 0.374374 0.623047 0.132963 0.038 Uiso 1 1 calc R U . . .
C00L C 0.42126(19) 0.7765(3) 0.26051(17) 0.0361(12) Uani 1 1 d . . . . .
H00L H 0.443185 0.760593 0.283218 0.043 Uiso 1 1 calc R U . . .
C00M C 0.36369(17) 0.7148(3) 0.15676(15) 0.0318(11) Uani 1 1 d . . . . .
C00N C 0.4433(2) 0.7030(4) 0.4734(2) 0.0512(16) Uani 1 1 d . . . . .
H00N H 0.446554 0.656936 0.465041 0.061 Uiso 1 1 calc R U . . .
C00O C 0.3565(2) 0.8238(3) 0.19538(18) 0.0404(13) Uani 1 1 d . . . . .
H00O H 0.333983 0.840392 0.173362 0.048 Uiso 1 1 calc R U . . .
C00P C 0.3555(2) 0.3647(3) 0.17535(19) 0.0436(14) Uani 1 1 d . . . . .
C00Q C 0.4454(2) 0.4293(3) 0.38273(18) 0.0413(13) Uani 1 1 d . . . . .
C00R C 0.4034(2) 0.8410(3) 0.26172(19) 0.0412(13) Uani 1 1 d . . . . .
H00R H 0.413612 0.869980 0.284582 0.049 Uiso 1 1 calc R U . . .
C00S C 0.3205(2) 0.7200(4) 0.40290(19) 0.0472(15) Uani 1 1 d . . . . .
C00T C 0.3997(2) 0.4448(3) 0.36231(17) 0.0418(13) Uani 1 1 d . . . . .
C00U C 0.5154(2) 0.7948(4) 0.35950(19) 0.0447(14) Uani 1 1 d . . . . .
H00U H 0.501078 0.754484 0.347100 0.054 Uiso 1 1 calc R U . . .
C00V C 0.2981(2) 0.7154(4) 0.27463(19) 0.0473(14) Uani 1 1 d . . . . .
H00V H 0.328169 0.723148 0.269147 0.057 Uiso 1 1 calc R U . . .
C00W C 0.4814(2) 0.4766(3) 0.38046(16) 0.0346(11) Uani 1 1 d . . . . .
C00X C 0.4544(2) 0.3995(3) 0.2772(2) 0.0444(14) Uani 1 1 d . . . . .
H00X H 0.458870 0.447188 0.273633 0.053 Uiso 1 1 calc R U . . .
C00Y C 0.3232(2) 0.4326(3) 0.24150(17) 0.0378(12) Uani 1 1 d . . . . .
C00Z C 0.3916(2) 0.5036(3) 0.33922(17) 0.0398(13) Uani 1 1 d . . . . .
H00Z H 0.361339 0.511801 0.324433 0.048 Uiso 1 1 calc R U . . .
C010 C 0.3698(2) 0.8641(3) 0.2289(2) 0.0460(14) Uani 1 1 d . . . . .
H010 H 0.356285 0.908051 0.230108 0.055 Uiso 1 1 calc R U . . .
C011 C 0.2968(2) 0.3795(4) 0.2519(2) 0.0481(15) Uani 1 1 d . . . . .
H011 H 0.305450 0.333462 0.247628 0.058 Uiso 1 1 calc R U . . .
C012 C 0.3557(2) 0.8209(4) 0.35201(19) 0.0449(14) Uani 1 1 d . . . . .
C013 C 0.4700(2) 0.7540(4) 0.46134(18) 0.0477(15) Uani 1 1 d . . . . .
C014 C 0.2580(2) 0.3922(4) 0.2684(2) 0.0527(16) Uani 1 1 d . . . . .
H014 H 0.239965 0.354952 0.275070 0.063 Uiso 1 1 calc R U . . .
C015 C 0.4872(3) 0.3626(5) 0.3036(2) 0.0605(19) Uani 1 1 d . . . . .
H015 H 0.514106 0.385011 0.317764 0.073 Uiso 1 1 calc R U . . .
C016 C 0.29084(19) 0.7162(3) 0.31472(19) 0.0405(13) Uani 1 1 d . . . . .
F017 F 0.1616(2) 0.4858(3) 0.3753(2) 0.104(2) Uani 1 1 d . . . . .
C018 C 0.5270(2) 0.7985(3) 0.40178(19) 0.0427(13) Uani 1 1 d . . . . .
C019 C 0.3101(2) 0.4993(3) 0.2482(2) 0.0444(14) Uani 1 1 d . . . . .
H019 H 0.327849 0.536581 0.241201 0.053 Uiso 1 1 calc R U . . .
C01A C 0.3117(3) 0.6539(4) 0.4150(2) 0.0562(18) Uani 1 1 d . . . . .
H01A H 0.316580 0.615920 0.398370 0.067 Uiso 1 1 calc R U . . .
C01B C 0.5272(2) 0.4601(3) 0.4006(2) 0.0469(15) Uani 1 1 d . . . . .
H01B H 0.551437 0.491887 0.399754 0.056 Uiso 1 1 calc R U . . .
C01C C 0.5242(3) 0.8484(4) 0.3350(2) 0.0602(19) Uani 1 1 d . . . . .
H01C H 0.516503 0.844874 0.306040 0.072 Uiso 1 1 calc R U . . .
C01D C 0.4149(2) 0.3677(3) 0.2556(2) 0.0434(13) Uani 1 1 d . . . . .
C01E C 0.3995(3) 0.8405(4) 0.3698(2) 0.0549(17) Uani 1 1 d . . . . .
H01E H 0.420876 0.807412 0.382907 0.066 Uiso 1 1 calc R U . . .
C01F C 0.3328(2) 0.7403(4) 0.11894(17) 0.0421(13) Uani 1 1 d . . . . .
C01G C 0.3139(2) 0.7750(5) 0.4277(2) 0.0560(18) Uani 1 1 d . . . . .
H01G H 0.320147 0.820381 0.419825 0.067 Uiso 1 1 calc R U . . .
C01H C 0.3596(2) 0.3987(4) 0.36394(19) 0.0489(16) Uani 1 1 d . . . . .
C01I C 0.2451(2) 0.4593(4) 0.2753(2) 0.0545(17) Uani 1 1 d . . . . .
H01I H 0.218526 0.467915 0.286795 0.065 Uiso 1 1 calc R U . . .
C01J C 0.5369(3) 0.4000(4) 0.4209(2) 0.0574(19) Uani 1 1 d . . . . .
H01J H 0.567811 0.388939 0.432946 0.069 Uiso 1 1 calc R U . . .
C01K C 0.5660(2) 0.7155(4) 0.47117(19) 0.0497(16) Uani 1 1 d . . . . .
O01M O 0.1801(3) 0.6330(3) 0.4487(2) 0.088(2) Uani 1 1 d . . . . .
C01N C 0.4559(3) 0.3686(3) 0.4059(2) 0.0528(18) Uani 1 1 d . . . . .
H01N H 0.431804 0.337775 0.408944 0.063 Uiso 1 1 calc R U . . .
C01O C 0.2473(2) 0.7043(4) 0.3226(2) 0.0502(15) Uani 1 1 d . . . . .
H01O H 0.242132 0.705099 0.349967 0.060 Uiso 1 1 calc R U . . .
C01P C 0.4114(2) 0.7191(5) 0.4979(2) 0.063(2) Uani 1 1 d . . . . .
H01P H 0.392693 0.684130 0.506121 0.076 Uiso 1 1 calc R U . . .
C01R C 0.5488(3) 0.8584(4) 0.4195(2) 0.0560(17) Uani 1 1 d . . . . .
H01R H 0.557836 0.861636 0.448412 0.067 Uiso 1 1 calc R U . . .
C01S C 0.2964(2) 0.6989(4) 0.0999(2) 0.0485(15) Uani 1 1 d . . . . .
H01S H 0.291020 0.655513 0.111146 0.058 Uiso 1 1 calc R U . . .
C01T C 0.2108(2) 0.6911(4) 0.2904(3) 0.0571(18) Uani 1 1 d . . . . .
H01T H 0.180875 0.682386 0.295828 0.069 Uiso 1 1 calc R U . . .
C01U C 0.2709(2) 0.5126(4) 0.2653(2) 0.0546(17) Uani 1 1 d . . . . .
H01U H 0.262376 0.558463 0.269990 0.066 Uiso 1 1 calc R U . . .
C01V C 0.3415(2) 0.8020(4) 0.10107(19) 0.0489(15) Uani 1 1 d . . . . .
H01V H 0.367174 0.829007 0.113413 0.059 Uiso 1 1 calc R U . . .
C01W C 0.2615(3) 0.7032(4) 0.2425(2) 0.0553(17) Uani 1 1 d . . . . .
H01W H 0.266353 0.703458 0.215064 0.066 Uiso 1 1 calc R U . . .
C01X C 0.6005(3) 0.6741(5) 0.4619(3) 0.067(2) Uani 1 1 d . . . . .
H01X H 0.596706 0.651134 0.436299 0.081 Uiso 1 1 calc R U . . .
C01Y C 0.5005(3) 0.3538(4) 0.4239(2) 0.062(2) Uani 1 1 d . . . . .
H01Y H 0.507124 0.312117 0.438678 0.074 Uiso 1 1 calc R U . . .
C01Z C 0.4086(3) 0.2977(4) 0.2620(3) 0.0612(19) Uani 1 1 d . . . . .
H01Z H 0.381565 0.275001 0.248287 0.073 Uiso 1 1 calc R U . . .
C020 C 0.5714(3) 0.7509(5) 0.5091(2) 0.065(2) Uani 1 1 d . . . . .
H020 H 0.547323 0.778915 0.515403 0.077 Uiso 1 1 calc R U . . .
C021 C 0.4643(3) 0.8220(5) 0.4725(3) 0.075(3) Uani 1 1 d . . . . .
H021 H 0.481566 0.857602 0.462965 0.090 Uiso 1 1 calc R U . . .
C022 C 0.3599(3) 0.3305(4) 0.3523(2) 0.066(2) Uani 1 1 d . . . . .
H022 H 0.386190 0.311522 0.343716 0.079 Uiso 1 1 calc R U . . .
F023 F 0.2258(3) 0.5329(5) 0.4018(3) 0.140(3) Uani 1 1 d . . . . .
C024 C 0.3241(3) 0.8685(4) 0.3330(2) 0.0564(17) Uani 1 1 d . . . . .
H024 H 0.293718 0.854610 0.320994 0.068 Uiso 1 1 calc R U . . .
C025 C 0.4124(3) 0.9082(5) 0.3687(3) 0.072(2) Uani 1 1 d . . . . .
H025 H 0.442741 0.921768 0.381046 0.087 Uiso 1 1 calc R U . . .
C026 C 0.2181(3) 0.6907(4) 0.2508(2) 0.0575(18) Uani 1 1 d . . . . .
H026 H 0.193045 0.681794 0.228966 0.069 Uiso 1 1 calc R U . . .
C027 C 0.3206(3) 0.4255(5) 0.3766(2) 0.063(2) Uani 1 1 d . . . . .
H027 H 0.320432 0.472027 0.385139 0.076 Uiso 1 1 calc R U . . .
C028 C 0.2959(3) 0.6431(5) 0.4511(2) 0.067(2) Uani 1 1 d . . . . .
H028 H 0.289716 0.597911 0.459346 0.081 Uiso 1 1 calc R U . . .
O029 O 0.1084(3) 0.5685(5) 0.4217(4) 0.131(3) Uani 1 1 d . . . . .
C02A C 0.5570(3) 0.9124(4) 0.3951(3) 0.071(2) Uani 1 1 d . . . . .
H02A H 0.571221 0.953080 0.407151 0.085 Uiso 1 1 calc R U . . .
C02B C 0.4810(3) 0.2935(5) 0.3096(3) 0.074(2) Uani 1 1 d . . . . .
H02B H 0.503448 0.268436 0.328051 0.089 Uiso 1 1 calc R U . . .
C02C C 0.2983(2) 0.7640(6) 0.4641(2) 0.067(2) Uani 1 1 d . . . . .
H02C H 0.294021 0.801585 0.481223 0.081 Uiso 1 1 calc R U . . .
C02D C 0.3829(3) 0.3139(5) 0.1641(3) 0.069(2) Uani 1 1 d . . . . .
H02D H 0.412139 0.304217 0.180566 0.083 Uiso 1 1 calc R U . . .
C02E C 0.3812(3) 0.9569(4) 0.3495(3) 0.071(2) Uani 1 1 d . . . . .
H02E H 0.390056 1.003626 0.348570 0.085 Uiso 1 1 calc R U . . .
F02F F 0.1722(4) 0.5906(5) 0.3636(2) 0.153(3) Uani 1 1 d . . . . .
C02G C 0.5445(3) 0.9073(5) 0.3533(3) 0.071(2) Uani 1 1 d . . . . .
H02G H 0.549854 0.944946 0.336611 0.085 Uiso 1 1 calc R U . . .
C02H C 0.6467(3) 0.7007(6) 0.5277(3) 0.084(3) Uani 1 1 d . . . . .
H02H H 0.674432 0.694846 0.547144 0.100 Uiso 1 1 calc R U . . .
C02I C 0.2765(3) 0.7849(5) 0.0479(2) 0.065(2) Uani 1 1 d . . . . .
H02I H 0.256564 0.800996 0.023986 0.078 Uiso 1 1 calc R U . . .
C02J C 0.2677(3) 0.7223(5) 0.0640(2) 0.059(2) Uani 1 1 d . . . . .
H02J H 0.242508 0.695201 0.050922 0.071 Uiso 1 1 calc R U . . .
C02K C 0.4069(3) 0.7857(6) 0.5101(2) 0.074(3) Uani 1 1 d . . . . .
H02K H 0.385558 0.796280 0.527371 0.088 Uiso 1 1 calc R U . . .
C02L C 0.3206(4) 0.2892(5) 0.3533(2) 0.077(3) Uani 1 1 d . . . . .
H02L H 0.320523 0.242333 0.345526 0.092 Uiso 1 1 calc R U . . .
C02M C 0.4427(3) 0.2614(5) 0.2889(3) 0.079(3) Uani 1 1 d . . . . .
H02M H 0.438956 0.213579 0.292695 0.095 Uiso 1 1 calc R U . . .
C02N C 0.3135(3) 0.3789(4) 0.1505(2) 0.0602(19) Uani 1 1 d . . . . .
H02N H 0.294206 0.413971 0.157923 0.072 Uiso 1 1 calc R U . . .
C02O C 0.3372(3) 0.9365(4) 0.3317(3) 0.070(2) Uani 1 1 d . . . . .
H02O H 0.315722 0.969428 0.318491 0.084 Uiso 1 1 calc R U . . .
C02P C 0.2828(3) 0.3169(6) 0.3653(3) 0.085(3) Uani 1 1 d . . . . .
H02P H 0.256545 0.288966 0.365756 0.103 Uiso 1 1 calc R U . . .
C02Q C 0.3134(3) 0.8249(5) 0.0655(2) 0.062(2) Uani 1 1 d . . . . .
H02Q H 0.319431 0.867314 0.053443 0.075 Uiso 1 1 calc R U . . .
C02R C 0.2892(3) 0.6985(6) 0.4752(2) 0.069(2) Uani 1 1 d . . . . .
H02R H 0.278055 0.691124 0.499871 0.083 Uiso 1 1 calc R U . . .
C02S C 0.6124(3) 0.7436(7) 0.5366(2) 0.086(3) Uani 1 1 d . . . . .
H02S H 0.617094 0.768065 0.561693 0.103 Uiso 1 1 calc R U . . .
C02T C 0.3261(4) 0.2906(5) 0.1036(3) 0.075(3) Uani 1 1 d . . . . .
H02T H 0.316031 0.264786 0.079338 0.090 Uiso 1 1 calc R U . . .
C02U C 0.4329(3) 0.8369(6) 0.4978(3) 0.085(3) Uani 1 1 d . . . . .
H02U H 0.429623 0.882707 0.506555 0.103 Uiso 1 1 calc R U . . .
C02V C 0.6410(3) 0.6666(6) 0.4908(3) 0.087(3) Uani 1 1 d . . . . .
H02V H 0.664863 0.637586 0.484998 0.105 Uiso 1 1 calc R U . . .
C02X C 0.2821(3) 0.3847(6) 0.3769(3) 0.081(3) Uani 1 1 d . . . . .
H02X H 0.255408 0.403361 0.385060 0.097 Uiso 1 1 calc R U . . .
C02Y C 0.2994(3) 0.3415(5) 0.1143(3) 0.078(3) Uani 1 1 d . . . . .
H02Y H 0.270721 0.351929 0.097088 0.093 Uiso 1 1 calc R U . . .
O02Z O 0.2338(4) 0.5639(5) 0.5187(3) 0.150(4) Uani 1 1 d . . . . .
C030 C 0.1799(4) 0.5433(6) 0.3913(4) 0.088(2) Uani 1 1 d . . . . .
C031 C 0.3677(4) 0.2767(6) 0.1283(3) 0.086(3) Uani 1 1 d . . . . .
H031 H 0.386587 0.241129 0.120866 0.103 Uiso 1 1 calc R U . . .
N14 N 0.1698(5) 0.5068(6) 0.4651(3) 0.131(4) Uani 1 1 d . . . . .
O11 O 0.2364(5) 0.4411(5) 0.5083(3) 0.156(4) Uani 1 1 d . . . . .
F9 F 0.2011(5) 0.4803(9) 0.5793(3) 0.240(6) Uani 1 1 d D . . . .
F16 F 0.1436(6) 0.5399(9) 0.5431(4) 0.246(7) Uani 1 1 d D . . . .
F23 F 0.1455(6) 0.4338(8) 0.5335(5) 0.260(7) Uani 1 1 d D . . . .
C6 C 0.1722(6) 0.4883(11) 0.5436(5) 0.175(6) Uani 1 1 d D . . . .
S1 S 0.46221(14) 0.05134(19) 0.26889(14) 0.1205(12) Uani 1 1 d . . . . .
F3 F 0.4074(4) 0.1387(5) 0.2223(4) 0.195(6) Uani 1 1 d . . . . .
F4 F 0.4184(6) 0.0464(7) 0.1935(4) 0.291(11) Uani 1 1 d . . . . .
F5 F 0.3750(4) 0.0487(7) 0.2407(6) 0.245(9) Uani 1 1 d . . . . .
O6 O 0.4496(7) 0.0891(7) 0.3039(4) 0.215(8) Uani 1 1 d . . . . .
O8 O 0.4615(6) -0.0203(6) 0.2685(6) 0.233(8) Uani 1 1 d . . . . .
N9 N 0.500000 0.0953(11) 0.250000 0.135(6) Uani 1 2 d S T P . .
C10 C 0.4219(11) 0.0811(11) 0.2242(9) 0.30(2) Uani 1 1 d . . . . .

loop_
_atom_site_aniso_label
_atom_site_aniso_U_11
_atom_site_aniso_U_22
_atom_site_aniso_U_33
_atom_site_aniso_U_23
_atom_site_aniso_U_13
_atom_site_aniso_U_12
Au01 0.01823(12) 0.02638(13) 0.02302(13) 0.000 0.00110(9) 0.000
Au02 0.02170(9) 0.03093(10) 0.02477(10) 0.00244(7) 0.00334(7) -0.00110(7)
Au03 0.02213(9) 0.03077(11) 0.02741(10) -0.00335(7) 0.00188(7) 0.00129(7)
Au04 0.02772(10) 0.03950(12) 0.02690(11) -0.00005(8) 0.00209(8) -0.00445(8)
Au05 0.02704(10) 0.02957(11) 0.03608(12) -0.00238(8) 0.00208(8) -0.00595(8)
Au06 0.02717(11) 0.04613(13) 0.02932(11) -0.00004(9) 0.00660(8) 0.00262(9)
P007 0.0349(7) 0.0300(7) 0.0399(7) -0.0013(5) 0.0012(6) -0.0100(5)
P008 0.0283(6) 0.0517(8) 0.0338(7) -0.0055(6) 0.0063(5) 0.0062(6)
P009 0.0350(7) 0.0481(8) 0.0274(6) -0.0045(6) 0.0021(5) -0.0097(6)
S00A 0.0835(15) 0.0644(13) 0.0917(16) -0.0205(11) 0.0307(12) -0.0196(11)
S00B 0.177(3) 0.0787(17) 0.0775(17) -0.0110(14) 0.0305(19) -0.026(2)
C00D 0.023(2) 0.027(2) 0.020(2) 0.0049(17) 0.0020(17) -0.0030(17)
C00E 0.020(2) 0.026(2) 0.030(2) 0.0038(18) 0.0014(18) 0.0039(17)
C00F 0.021(2) 0.034(3) 0.029(2) -0.001(2) 0.0055(18) 0.0041(19)
C00G 0.026(2) 0.047(3) 0.018(2) 0.003(2) 0.0011(18) -0.005(2)
C00H 0.027(2) 0.036(3) 0.031(3) 0.009(2) 0.005(2) 0.000(2)
C00I 0.027(2) 0.030(2) 0.030(2) 0.0040(19) 0.0058(19) 0.0061(19)
C00K 0.024(2) 0.043(3) 0.026(2) -0.009(2) -0.0003(19) 0.006(2)
C00L 0.032(3) 0.042(3) 0.032(3) -0.009(2) 0.001(2) 0.001(2)
C00M 0.023(2) 0.043(3) 0.027(2) 0.003(2) -0.0024(19) 0.008(2)
C00N 0.038(3) 0.073(5) 0.042(3) 0.013(3) 0.006(3) 0.008(3)
C00O 0.036(3) 0.042(3) 0.041(3) 0.003(2) 0.001(2) 0.016(2)
C00P 0.046(3) 0.040(3) 0.044(3) -0.003(3) 0.004(3) -0.014(3)
C00Q 0.050(3) 0.040(3) 0.031(3) 0.006(2) -0.001(2) -0.010(3)
C00R 0.048(3) 0.032(3) 0.043(3) -0.009(2) 0.006(3) 0.005(2)
C00S 0.036(3) 0.070(4) 0.036(3) -0.004(3) 0.007(2) 0.006(3)
C00T 0.043(3) 0.051(3) 0.029(3) 0.002(2) 0.001(2) -0.017(3)
C00U 0.038(3) 0.055(4) 0.041(3) 0.004(3) 0.005(2) -0.002(3)
C00V 0.048(3) 0.053(4) 0.039(3) -0.001(3) 0.002(3) -0.002(3)
C00W 0.042(3) 0.033(3) 0.028(2) 0.007(2) 0.003(2) -0.008(2)
C00X 0.043(3) 0.040(3) 0.046(3) -0.010(3) 0.000(3) 0.000(3)
C00Y 0.035(3) 0.043(3) 0.033(3) -0.002(2) -0.002(2) -0.008(2)
C00Z 0.034(3) 0.052(3) 0.033(3) 0.007(2) 0.004(2) -0.013(2)
C010 0.046(3) 0.034(3) 0.057(4) -0.006(3) 0.006(3) 0.015(3)
C011 0.058(4) 0.043(3) 0.045(3) -0.002(3) 0.012(3) -0.015(3)
C012 0.043(3) 0.053(4) 0.038(3) -0.011(3) 0.007(2) 0.001(3)
C013 0.037(3) 0.073(5) 0.030(3) -0.011(3) -0.001(2) -0.004(3)
C014 0.052(4) 0.056(4) 0.051(4) 0.001(3) 0.011(3) -0.021(3)
C015 0.053(4) 0.078(5) 0.045(4) -0.006(4) -0.003(3) 0.010(4)
C016 0.029(3) 0.046(3) 0.045(3) -0.001(3) 0.001(2) 0.004(2)
F017 0.121(5) 0.092(4) 0.098(4) -0.029(3) 0.019(4) -0.020(4)
C018 0.038(3) 0.046(3) 0.044(3) 0.000(3) 0.007(2) -0.008(3)
C019 0.036(3) 0.038(3) 0.058(4) 0.003(3) 0.003(3) -0.008(2)
C01A 0.049(4) 0.076(5) 0.046(4) -0.003(3) 0.014(3) 0.004(3)
C01B 0.045(3) 0.044(3) 0.046(3) 0.015(3) -0.007(3) -0.009(3)
C01C 0.062(4) 0.060(5) 0.057(4) 0.018(3) 0.007(3) -0.002(4)
C01D 0.045(3) 0.033(3) 0.049(3) 0.000(2) 0.003(3) -0.004(2)
C01E 0.048(4) 0.056(4) 0.057(4) -0.014(3) 0.002(3) 0.002(3)
C01F 0.035(3) 0.059(4) 0.031(3) 0.002(3) 0.002(2) 0.015(3)
C01G 0.038(3) 0.084(5) 0.045(4) -0.011(3) 0.007(3) 0.010(3)
C01H 0.052(4) 0.057(4) 0.033(3) 0.009(3) -0.005(3) -0.022(3)
C01I 0.034(3) 0.070(5) 0.060(4) -0.007(3) 0.010(3) -0.007(3)
C01J 0.058(4) 0.051(4) 0.052(4) 0.017(3) -0.019(3) -0.003(3)
C01K 0.039(3) 0.072(5) 0.035(3) 0.009(3) -0.001(2) -0.013(3)
O01M 0.091(5) 0.066(4) 0.109(5) -0.019(4) 0.027(4) -0.015(3)
C01N 0.066(4) 0.043(3) 0.042(3) 0.015(3) -0.010(3) -0.021(3)
C01O 0.041(3) 0.058(4) 0.050(4) 0.000(3) 0.005(3) 0.007(3)
C01P 0.039(3) 0.101(7) 0.049(4) 0.021(4) 0.008(3) 0.010(4)
C01R 0.056(4) 0.053(4) 0.061(4) -0.011(3) 0.013(3) -0.018(3)
C01S 0.035(3) 0.059(4) 0.046(3) -0.008(3) -0.004(3) 0.016(3)
C01T 0.035(3) 0.057(4) 0.075(5) 0.001(4) -0.002(3) 0.003(3)
C01U 0.039(3) 0.055(4) 0.071(5) -0.003(3) 0.014(3) 0.001(3)
C01V 0.051(4) 0.056(4) 0.038(3) 0.007(3) 0.003(3) 0.012(3)
C01W 0.064(4) 0.055(4) 0.041(3) -0.002(3) -0.006(3) 0.006(3)
C01X 0.044(4) 0.092(6) 0.060(5) 0.011(4) -0.005(3) -0.008(4)
C01Y 0.080(5) 0.037(3) 0.056(4) 0.012(3) -0.018(4) -0.010(3)
C01Z 0.057(4) 0.047(4) 0.074(5) 0.006(4) -0.001(4) -0.004(3)
C020 0.054(4) 0.098(6) 0.038(4) -0.002(4) -0.002(3) -0.022(4)
C021 0.075(5) 0.079(6) 0.077(6) -0.045(5) 0.028(4) -0.016(5)
C022 0.089(6) 0.061(4) 0.039(3) 0.010(3) -0.011(4) -0.037(4)
F023 0.090(4) 0.169(8) 0.169(7) -0.081(6) 0.041(4) -0.021(4)
C024 0.050(4) 0.057(4) 0.059(4) -0.005(3) -0.001(3) 0.004(3)
C025 0.067(5) 0.073(6) 0.073(5) -0.023(4) 0.003(4) -0.019(4)
C026 0.053(4) 0.049(4) 0.060(4) 0.000(3) -0.018(3) -0.001(3)
C027 0.045(4) 0.086(6) 0.058(4) 0.015(4) 0.007(3) -0.024(4)
C028 0.057(4) 0.095(6) 0.052(4) 0.006(4) 0.018(4) -0.005(4)
O029 0.077(5) 0.114(7) 0.206(10) -0.062(7) 0.041(5) -0.026(4)
C02A 0.067(5) 0.055(5) 0.091(6) -0.004(4) 0.019(5) -0.016(4)
C02B 0.068(5) 0.073(6) 0.078(6) 0.020(5) -0.001(4) 0.013(4)
C02C 0.040(4) 0.115(8) 0.049(4) -0.025(4) 0.013(3) 0.006(4)
C02D 0.058(4) 0.078(6) 0.067(5) -0.033(4) -0.001(4) -0.005(4)
C02E 0.085(6) 0.051(4) 0.079(6) -0.016(4) 0.019(5) -0.011(4)
F02F 0.228(10) 0.140(7) 0.095(5) 0.022(5) 0.039(6) -0.033(7)
C02G 0.067(5) 0.058(5) 0.091(6) 0.021(4) 0.024(5) -0.003(4)
C02H 0.058(5) 0.123(9) 0.058(5) 0.034(5) -0.020(4) -0.015(5)
C02I 0.063(5) 0.085(6) 0.041(4) -0.003(4) -0.004(3) 0.025(4)
C02J 0.047(4) 0.082(5) 0.043(4) -0.013(4) -0.008(3) 0.016(4)
C02K 0.053(4) 0.120(8) 0.049(4) -0.012(5) 0.013(3) 0.011(5)
C02L 0.097(7) 0.073(6) 0.049(4) 0.013(4) -0.016(4) -0.040(5)
C02M 0.081(6) 0.051(5) 0.101(7) 0.025(5) 0.005(5) 0.005(4)
C02N 0.058(4) 0.068(5) 0.050(4) -0.009(3) -0.002(3) -0.008(4)
C02O 0.077(6) 0.052(4) 0.078(6) -0.007(4) 0.006(4) 0.010(4)
C02P 0.074(6) 0.113(8) 0.062(5) 0.034(5) -0.008(4) -0.050(6)
C02Q 0.070(5) 0.073(5) 0.044(4) 0.015(4) 0.010(3) 0.024(4)
C02R 0.044(4) 0.121(8) 0.045(4) -0.001(4) 0.016(3) 0.005(4)
C02S 0.070(6) 0.143(10) 0.037(4) 0.011(5) -0.009(4) -0.035(6)
C02T 0.095(7) 0.079(6) 0.048(4) -0.021(4) 0.003(4) -0.034(5)
C02U 0.072(6) 0.106(8) 0.084(6) -0.047(6) 0.029(5) -0.007(5)
C02V 0.040(4) 0.126(9) 0.088(7) 0.025(6) -0.007(4) -0.004(5)
C02X 0.049(4) 0.110(8) 0.081(6) 0.029(6) 0.005(4) -0.027(5)
C02Y 0.079(6) 0.092(7) 0.053(5) -0.014(5) -0.009(4) -0.015(5)
O02Z 0.237(12) 0.086(5) 0.105(6) -0.008(5) -0.029(7) -0.041(7)
C030 0.092(6) 0.089(6) 0.090(6) -0.018(4) 0.034(5) -0.022(5)
C031 0.100(7) 0.085(7) 0.074(6) -0.043(5) 0.018(5) -0.005(6)
N14 0.212(11) 0.092(6) 0.079(5) -0.009(5) -0.001(7) -0.055(7)
O11 0.239(13) 0.095(6) 0.132(8) -0.016(6) 0.030(8) 0.038(7)
F9 0.292(15) 0.335(18) 0.107(6) 0.070(9) 0.077(8) 0.063(12)
F16 0.305(17) 0.268(14) 0.192(12) 0.026(12) 0.114(11) 0.098(13)
F23 0.254(15) 0.230(13) 0.319(17) 0.092(13) 0.111(12) -0.053(11)
C6 0.224(17) 0.194(16) 0.123(10) 0.027(13) 0.072(10) 0.021(9)
S1 0.120(3) 0.087(2) 0.143(3) 0.003(2) -0.006(2) 0.0044(19)
F3 0.160(9) 0.151(8) 0.230(11) -0.080(8) -0.077(8) 0.081(7)
F4 0.321(19) 0.224(14) 0.250(14) -0.146(12) -0.154(14) 0.135(13)
F5 0.140(10) 0.158(11) 0.42(3) -0.067(13) 0.016(13) 0.015(8)
O6 0.40(2) 0.113(9) 0.156(11) -0.004(8) 0.115(14) 0.034(12)
O8 0.263(18) 0.076(7) 0.37(2) 0.017(11) 0.096(17) -0.023(9)
N9 0.115(13) 0.145(16) 0.151(16) 0.000 0.037(12) 0.000
C10 0.35(3) 0.165(17) 0.30(3) -0.18(2) -0.21(3) 0.20(2)

loop_
_atom_type_symbol
_atom_type_description
_atom_type_scat_dispersion_real
_atom_type_scat_dispersion_imag
_atom_type_scat_source
C C 0.0181 0.0091 'International Tables Vol C Tables 4.2.6.8 and 6.1.1.4'
H H 0.0000 0.0000 'International Tables Vol C Tables 4.2.6.8 and 6.1.1.4'
Au Au -4.4197 7.2980 'International Tables Vol C Tables 4.2.6.8 and 6.1.1.4'
F F 0.0727 0.0534 'International Tables Vol C Tables 4.2.6.8 and 6.1.1.4'
N N 0.0311 0.0180 'International Tables Vol C Tables 4.2.6.8 and 6.1.1.4'
O O 0.0492 0.0322 'International Tables Vol C Tables 4.2.6.8 and 6.1.1.4'
P P 0.2955 0.4335 'International Tables Vol C Tables 4.2.6.8 and 6.1.1.4'
S S 0.3331 0.5567 'International Tables Vol C Tables 4.2.6.8 and 6.1.1.4'

loop_
_geom_angle_atom_site_label_1
_geom_angle_atom_site_label_2
_geom_angle_atom_site_label_3
_geom_angle
_geom_angle_site_symmetry_1
_geom_angle_site_symmetry_3
_geom_angle_publ_flag
Au02 Au01 Au02 136.428(14) . 2_655 ?
Au02 Au01 Au03 64.233(6) 2_655 . ?
Au02 Au01 Au03 64.235(6) . 2_655 ?
Au02 Au01 Au03 92.903(8) 2_655 2_655 ?
Au02 Au01 Au03 92.902(8) . . ?
Au03 Au01 Au03 117.682(11) . 2_655 ?
C00D Au01 Au02 51.94(12) . . ?
C00D Au01 Au02 51.94(12) 2_655 2_655 ?
C00D Au01 Au02 131.87(13) 2_655 . ?
C00D Au01 Au02 131.87(13) . 2_655 ?
C00D Au01 Au03 68.30(13) . . ?
C00D Au01 Au03 116.17(12) . 2_655 ?
C00D Au01 Au03 116.17(12) 2_655 . ?
C00D Au01 Au03 68.29(13) 2_655 2_655 ?
C00D Au01 C00D 172.1(3) . 2_655 ?
Au01 Au02 Au03 63.804(6) . 2_655 ?
Au01 Au02 Au05 87.706(8) . . ?
Au01 Au02 Au06 129.503(10) . . ?
Au05 Au02 Au03 112.725(8) . 2_655 ?
Au06 Au02 Au03 95.852(8) . 2_655 ?
Au06 Au02 Au05 141.271(9) . . ?
C00D Au02 Au01 50.76(12) . . ?
C00D Au02 Au03 114.56(12) . 2_655 ?
C00D Au02 Au05 67.15(13) . . ?
C00D Au02 Au06 124.66(13) . . ?
C00G Au02 Au01 132.74(13) . . ?
C00G Au02 Au03 69.01(13) . 2_655 ?
C00G Au02 Au05 113.37(15) . . ?
C00G Au02 Au06 52.35(15) . . ?
C00G Au02 C00D 176.10(19) . . ?
Au01 Au03 Au02 51.965(5) . 2_655 ?
Au04 Au03 Au01 113.210(9) 2_655 . ?
Au04 Au03 Au02 83.616(8) 2_655 2_655 ?
Au04 Au03 Au05 153.130(10) 2_655 . ?
Au05 Au03 Au01 86.323(7) . . ?
Au05 Au03 Au02 123.225(9) . 2_655 ?
C00E Au03 Au01 66.25(13) . . ?
C00E Au03 Au02 118.00(13) . 2_655 ?
C00E Au03 Au04 119.87(13) . 2_655 ?
C00E Au03 Au05 49.66(13) . . ?
C00H Au03 Au01 117.26(13) 2_655 . ?
C00H Au03 Au02 65.38(13) 2_655 2_655 ?
C00H Au03 Au04 51.30(15) 2_655 2_655 ?
C00H Au03 Au05 136.81(15) 2_655 . ?
C00H Au03 C00E 171.0(2) 2_655 . ?
Au03 Au04 Au06 96.002(8) 2_655 . ?
P009 Au04 Au03 132.02(4) . 2_655 ?
P009 Au04 Au06 108.73(4) . . ?
C00H Au04 Au03 50.77(14) . 2_655 ?
C00H Au04 Au06 70.56(14) . . ?
C00H Au04 P009 177.15(14) . . ?
Au03 Au05 Au02 92.929(8) . . ?
P007 Au05 Au02 109.97(4) . . ?
P007 Au05 Au03 142.58(4) . . ?
C00E Au05 Au02 68.38(13) . . ?
C00E Au05 Au03 51.12(13) . . ?
C00E Au05 P007 165.23(13) . . ?
Au02 Au06 Au04 84.106(8) . . ?
P008 Au06 Au02 133.76(4) . . ?
P008 Au06 Au04 129.49(4) . . ?
C00G Au06 Au02 50.23(13) . . ?
C00G Au06 Au04 65.14(13) . . ?
C00G Au06 P008 161.59(14) . . ?
C00P P007 Au05 113.0(2) . . ?
C00Y P007 Au05 109.7(2) . . ?
C00Y P007 C00P 105.0(3) . . ?
C01D P007 Au05 112.8(2) . . ?
C01D P007 C00P 106.9(3) . . ?
C01D P007 C00Y 109.2(3) . . ?
C00S P008 Au06 112.6(2) . . ?
C00S P008 C012 106.8(3) . . ?
C00S P008 C016 106.3(3) . . ?
C012 P008 Au06 118.1(2) . . ?
C012 P008 C016 105.7(3) . . ?
C016 P008 Au06 106.5(2) . . ?
C013 P009 Au04 112.7(2) . . ?
C018 P009 Au04 111.1(2) . . ?
C018 P009 C013 108.9(3) . . ?
C018 P009 C01K 105.3(3) . . ?
C01K P009 Au04 113.4(3) . . ?
C01K P009 C013 105.0(3) . . ?
O01M S00A O029 118.8(5) . . ?
O01M S00A C030 104.8(5) . . ?
O01M S00A N14 118.6(5) . . ?
O029 S00A C030 101.6(6) . . ?
O029 S00A N14 107.7(7) . . ?
N14 S00A C030 102.3(6) . . ?
O02Z S00B N14 117.7(6) . . ?
O02Z S00B O11 113.3(8) . . ?
O02Z S00B C6 105.0(8) . . ?
N14 S00B C6 100.8(8) . . ?
O11 S00B N14 114.0(7) . . ?
O11 S00B C6 103.5(8) . . ?
Au01 C00D Au02 77.29(15) . . ?
C00E C00D Au01 111.3(3) . . ?
C00E C00D Au02 111.5(3) . . ?
C00E C00D C00F 119.2(4) . . ?
C00F C00D Au01 115.8(3) . . ?
C00F C00D Au02 114.4(3) . . ?
Au05 C00E Au03 79.22(16) . . ?
C00D C00E Au03 113.8(3) . . ?
C00D C00E Au05 113.0(3) . . ?
C00D C00E C00K 119.1(4) . . ?
C00K C00E Au03 110.4(3) . . ?
C00K C00E Au05 114.6(4) . . ?
C00I C00F C00D 120.9(5) . . ?
C00L C00F C00D 120.6(5) . . ?
C00L C00F C00I 118.4(5) . . ?
Au02 C00G Au06 77.42(19) . . ?
C00H C00G Au02 109.7(3) . . ?
C00H C00G Au06 116.9(4) . . ?
C00Z C00G Au02 122.6(4) . . ?
C00Z C00G Au06 103.7(4) . . ?
C00Z C00G C00H 119.0(5) . . ?
Au03 C00H Au04 77.93(18) 2_655 . ?
C00G C00H Au03 115.9(3) . 2_655 ?
C00G C00H Au04 107.3(4) . . ?
C00G C00H C00W 118.2(5) . . ?
C00W C00H Au03 114.9(4) . 2_655 ?
C00W C00H Au04 115.7(4) . . ?
C00F C00I C00M 118.6(4) . . ?
C00O C00I C00F 118.3(5) . . ?
C00O C00I C00M 123.2(5) . . ?
C00E C00K H00K 118.8 . . ?
C00M C00K C00E 122.3(5) . . ?
C00M C00K H00K 118.8 . . ?
C00F C00L H00L 119.1 . . ?
C00R C00L C00F 121.8(5) . . ?
C00R C00L H00L 119.1 . . ?
C00I C00M C01F 121.0(5) . . ?
C00K C00M C00I 119.8(4) . . ?
C00K C00M C01F 119.1(5) . . ?
C013 C00N H00N 120.2 . . ?
C013 C00N C01P 119.7(8) . . ?
C01P C00N H00N 120.2 . . ?
C00I C00O H00O 119.2 . . ?
C010 C00O C00I 121.6(5) . . ?
C010 C00O H00O 119.2 . . ?
C02D C00P P007 121.9(5) . . ?
C02D C00P C02N 119.3(7) . . ?
C02N C00P P007 118.7(6) . . ?
C00W C00Q C00T 119.3(5) . . ?
C01N C00Q C00T 122.0(6) . . ?
C01N C00Q C00W 118.8(6) . . ?
C00L C00R H00R 120.3 . . ?
C00L C00R C010 119.5(5) . . ?
C010 C00R H00R 120.3 . . ?
C01A C00S P008 117.9(5) . . ?
C01G C00S P008 122.7(6) . . ?
C01G C00S C01A 119.4(7) . . ?
C00Q C00T C01H 122.7(6) . . ?
C00Z C00T C00Q 119.5(5) . . ?
C00Z C00T C01H 117.8(6) . . ?
C018 C00U H00U 119.3 . . ?
C01C C00U H00U 119.3 . . ?
C01C C00U C018 121.5(7) . . ?
C016 C00V H00V 119.9 . . ?
C016 C00V C01W 120.1(7) . . ?
C01W C00V H00V 119.9 . . ?
C00Q C00W C00H 120.8(5) . . ?
C00Q C00W C01B 118.7(5) . . ?
C01B C00W C00H 120.4(5) . . ?
C015 C00X H00X 119.5 . . ?
C015 C00X C01D 121.0(7) . . ?
C01D C00X H00X 119.5 . . ?
C011 C00Y P007 122.1(5) . . ?
C011 C00Y C019 118.5(6) . . ?
C019 C00Y P007 119.3(5) . . ?
C00G C00Z H00Z 118.5 . . ?
C00T C00Z C00G 123.0(5) . . ?
C00T C00Z H00Z 118.5 . . ?
C00O C010 C00R 120.4(5) . . ?
C00O C010 H010 119.8 . . ?
C00R C010 H010 119.8 . . ?
C00Y C011 H011 119.6 . . ?
C00Y C011 C014 120.9(7) . . ?
C014 C011 H011 119.6 . . ?
C01E C012 P008 117.5(6) . . ?
C01E C012 C024 120.8(7) . . ?
C024 C012 P008 121.7(5) . . ?
C00N C013 P009 116.9(6) . . ?
C00N C013 C021 120.4(7) . . ?
C021 C013 P009 122.7(6) . . ?
C011 C014 H014 119.8 . . ?
C011 C014 C01I 120.3(6) . . ?
C01I C014 H014 119.8 . . ?
C00X C015 H015 119.9 . . ?
C02B C015 C00X 120.3(8) . . ?
C02B C015 H015 119.9 . . ?
C00V C016 P008 117.8(5) . . ?
C01O C016 P008 122.3(5) . . ?
C01O C016 C00V 119.8(6) . . ?
C00U C018 P009 120.0(5) . . ?
C00U C018 C01R 118.3(6) . . ?
C01R C018 P009 121.6(5) . . ?
C00Y C019 H019 119.6 . . ?
C00Y C019 C01U 120.9(6) . . ?
C01U C019 H019 119.6 . . ?
C00S C01A H01A 119.9 . . ?
C028 C01A C00S 120.2(8) . . ?
C028 C01A H01A 119.9 . . ?
C00W C01B H01B 119.3 . . ?
C01J C01B C00W 121.4(6) . . ?
C01J C01B H01B 119.3 . . ?
C00U C01C H01C 120.5 . . ?
C00U C01C C02G 119.0(8) . . ?
C02G C01C H01C 120.5 . . ?
C00X C01D P007 118.8(5) . . ?
C00X C01D C01Z 118.6(6) . . ?
C01Z C01D P007 122.6(5) . . ?
C012 C01E H01E 120.0 . . ?
C012 C01E C025 120.0(8) . . ?
C025 C01E H01E 120.0 . . ?
C01S C01F C00M 119.0(6) . . ?
C01V C01F C00M 121.1(6) . . ?
C01V C01F C01S 119.7(6) . . ?
C00S C01G H01G 119.9 . . ?
C00S C01G C02C 120.3(9) . . ?
C02C C01G H01G 119.9 . . ?
C022 C01H C00T 121.4(7) . . ?
C022 C01H C027 119.4(7) . . ?
C027 C01H C00T 119.2(7) . . ?
C014 C01I H01I 120.2 . . ?
C01U C01I C014 119.6(7) . . ?
C01U C01I H01I 120.2 . . ?
C01B C01J H01J 120.3 . . ?
C01B C01J C01Y 119.5(7) . . ?
C01Y C01J H01J 120.3 . . ?
C01X C01K P009 118.5(6) . . ?
C01X C01K C020 121.2(7) . . ?
C020 C01K P009 120.3(6) . . ?
C00Q C01N H01N 119.7 . . ?
C01Y C01N C00Q 120.6(6) . . ?
C01Y C01N H01N 119.7 . . ?
C016 C01O H01O 120.1 . . ?
C016 C01O C01T 119.9(7) . . ?
C01T C01O H01O 120.1 . . ?
C00N C01P H01P 120.0 . . ?
C02K C01P C00N 120.1(8) . . ?
C02K C01P H01P 120.0 . . ?
C018 C01R H01R 119.9 . . ?
C02A C01R C018 120.2(7) . . ?
C02A C01R H01R 119.9 . . ?
C01F C01S H01S 120.4 . . ?
C01F C01S C02J 119.1(7) . . ?
C02J C01S H01S 120.4 . . ?
C01O C01T H01T 119.9 . . ?
C026 C01T C01O 120.2(7) . . ?
C026 C01T H01T 119.9 . . ?
C019 C01U H01U 120.1 . . ?
C01I C01U C019 119.8(7) . . ?
C01I C01U H01U 120.1 . . ?
C01F C01V H01V 119.5 . . ?
C01F C01V C02Q 121.0(7) . . ?
C02Q C01V H01V 119.5 . . ?
C00V C01W H01W 120.2 . . ?
C026 C01W C00V 119.6(7) . . ?
C026 C01W H01W 120.2 . . ?
C01K C01X H01X 120.6 . . ?
C01K C01X C02V 118.8(9) . . ?
C02V C01X H01X 120.6 . . ?
C01J C01Y H01Y 119.6 . . ?
C01N C01Y C01J 120.8(6) . . ?
C01N C01Y H01Y 119.6 . . ?
C01D C01Z H01Z 120.5 . . ?
C01D C01Z C02M 119.1(7) . . ?
C02M C01Z H01Z 120.5 . . ?
C01K C020 H020 120.8 . . ?
C02S C020 C01K 118.5(9) . . ?
C02S C020 H020 120.8 . . ?
C013 C021 H021 120.5 . . ?
C02U C021 C013 119.1(9) . . ?
C02U C021 H021 120.5 . . ?
C01H C022 H022 120.3 . . ?
C01H C022 C02L 119.4(10) . . ?
C02L C022 H022 120.3 . . ?
C012 C024 H024 120.4 . . ?
C012 C024 C02O 119.2(7) . . ?
C02O C024 H024 120.4 . . ?
C01E C025 H025 119.9 . . ?
C01E C025 C02E 120.2(8) . . ?
C02E C025 H025 119.9 . . ?
C01T C026 C01W 120.4(6) . . ?
C01T C026 H026 119.8 . . ?
C01W C026 H026 119.8 . . ?
C01H C027 H027 119.7 . . ?
C02X C027 C01H 120.6(9) . . ?
C02X C027 H027 119.7 . . ?
C01A C028 H028 120.3 . . ?
C02R C028 C01A 119.5(9) . . ?
C02R C028 H028 120.3 . . ?
C01R C02A H02A 120.1 . . ?
C02G C02A C01R 119.8(8) . . ?
C02G C02A H02A 120.1 . . ?
C015 C02B H02B 120.1 . . ?
C02M C02B C015 119.8(8) . . ?
C02M C02B H02B 120.1 . . ?
C01G C02C H02C 120.3 . . ?
C02R C02C C01G 119.5(8) . . ?
C02R C02C H02C 120.3 . . ?
C00P C02D H02D 120.1 . . ?
C00P C02D C031 119.7(8) . . ?
C031 C02D H02D 120.1 . . ?
C025 C02E H02E 120.4 . . ?
C02O C02E C025 119.3(8) . . ?
C02O C02E H02E 120.4 . . ?
C01C C02G H02G 119.4 . . ?
C02A C02G C01C 121.1(8) . . ?
C02A C02G H02G 119.4 . . ?
C02S C02H H02H 119.8 . . ?
C02V C02H H02H 119.8 . . ?
C02V C02H C02S 120.5(8) . . ?
C02J C02I H02I 119.1 . . ?
C02Q C02I H02I 119.1 . . ?
C02Q C02I C02J 121.9(7) . . ?
C01S C02J H02J 120.3 . . ?
C02I C02J C01S 119.5(7) . . ?
C02I C02J H02J 120.3 . . ?
C01P C02K H02K 119.7 . . ?
C02U C02K C01P 120.6(8) . . ?
C02U C02K H02K 119.7 . . ?
C022 C02L H02L 120.0 . . ?
C02P C02L C022 119.9(10) . . ?
C02P C02L H02L 120.0 . . ?
C01Z C02M H02M 119.4 . . ?
C02B C02M C01Z 121.2(8) . . ?
C02B C02M H02M 119.4 . . ?
C00P C02N H02N 120.1 . . ?
C00P C02N C02Y 119.8(8) . . ?
C02Y C02N H02N 120.1 . . ?
C024 C02O H02O 119.7 . . ?
C02E C02O C024 120.5(8) . . ?
C02E C02O H02O 119.7 . . ?
C02L C02P H02P 119.4 . . ?
C02L C02P C02X 121.3(8) . . ?
C02X C02P H02P 119.4 . . ?
C01V C02Q H02Q 120.7 . . ?
C02I C02Q C01V 118.7(8) . . ?
C02I C02Q H02Q 120.7 . . ?
C028 C02R H02R 119.4 . . ?
C02C C02R C028 121.2(7) . . ?
C02C C02R H02R 119.4 . . ?
C020 C02S C02H 120.4(9) . . ?
C020 C02S H02S 119.8 . . ?
C02H C02S H02S 119.8 . . ?
C02Y C02T H02T 120.4 . . ?
C02Y C02T C031 119.2(8) . . ?
C031 C02T H02T 120.4 . . ?
C021 C02U H02U 119.9 . . ?
C02K C02U C021 120.1(10) . . ?
C02K C02U H02U 119.9 . . ?
C01X C02V H02V 119.7 . . ?
C02H C02V C01X 120.6(10) . . ?
C02H C02V H02V 119.7 . . ?
C027 C02X H02X 120.3 . . ?
C02P C02X C027 119.4(10) . . ?
C02P C02X H02X 120.3 . . ?
C02N C02Y H02Y 119.6 . . ?
C02T C02Y C02N 120.8(9) . . ?
C02T C02Y H02Y 119.6 . . ?
F017 C030 S00A 112.9(8) . . ?
F017 C030 F023 107.1(10) . . ?
F023 C030 S00A 108.7(8) . . ?
F02F C030 S00A 110.5(9) . . ?
F02F C030 F017 108.4(10) . . ?
F02F C030 F023 109.1(10) . . ?
C02D C031 H031 119.4 . . ?
C02T C031 C02D 121.2(9) . . ?
C02T C031 H031 119.4 . . ?
S00A N14 S00B 127.2(7) . . ?
F9 C6 S00B 106.3(11) . . ?
F16 C6 S00B 109.3(13) . . ?
F16 C6 F9 113.8(17) . . ?
F16 C6 F23 105.3(18) . . ?
F23 C6 S00B 109.8(12) . . ?
F23 C6 F9 112.4(18) . . ?
O6 S1 N9 109.5(8) . . ?
O6 S1 C10 105.2(10) . . ?
O8 S1 O6 119.9(10) . . ?
O8 S1 N9 122.3(10) . . ?
O8 S1 C10 107.8(11) . . ?
N9 S1 C10 84.6(15) . . ?
S1 N9 S1 116.2(13) 2_655 . ?
F3 C10 S1 121.1(12) . . ?
F3 C10 F4 120(2) . . ?
F3 C10 F5 94(2) . . ?
F4 C10 S1 116.7(11) . . ?
F4 C10 F5 97(2) . . ?
F5 C10 S1 94(2) . . ?

loop_
_geom_bond_atom_site_label_1
_geom_bond_atom_site_label_2
_geom_bond_distance
_geom_bond_site_symmetry_2
_geom_bond_publ_flag
Au01 Au02 2.7007(2) 2_655 ?
Au01 Au02 2.7006(2) . ?
Au01 Au03 3.0767(2) 2_655 ?
Au01 Au03 3.0766(2) . ?
Au01 C00D 2.144(5) 2_655 ?
Au01 C00D 2.144(5) . ?
Au02 Au03 3.0880(3) 2_655 ?
Au02 Au05 3.0413(3) . ?
Au02 Au06 2.7033(3) . ?
Au02 C00D 2.180(4) . ?
Au02 C00G 2.129(5) . ?
Au03 Au04 2.7141(3) 2_655 ?
Au03 Au05 2.7385(3) . ?
Au03 C00E 2.170(5) . ?
Au03 C00H 2.150(5) 2_655 ?
Au04 Au06 3.0719(3) . ?
Au04 P009 2.2844(15) . ?
Au04 C00H 2.166(6) . ?
Au05 P007 2.2796(14) . ?
Au05 C00E 2.125(5) . ?
Au06 P008 2.2755(14) . ?
Au06 C00G 2.193(6) . ?
P007 C00P 1.817(6) . ?
P007 C00Y 1.812(6) . ?
P007 C01D 1.803(6) . ?
P008 C00S 1.797(6) . ?
P008 C012 1.827(7) . ?
P008 C016 1.828(6) . ?
P009 C013 1.828(7) . ?
P009 C018 1.806(6) . ?
P009 C01K 1.812(6) . ?
S00A O01M 1.429(7) . ?
S00A O029 1.454(9) . ?
S00A C030 1.825(11) . ?
S00A N14 1.536(12) . ?
S00B O02Z 1.442(9) . ?
S00B N14 1.586(12) . ?
S00B O11 1.456(11) . ?
S00B C6 1.813(14) . ?
C00D C00E 1.413(7) . ?
C00D C00F 1.423(7) . ?
C00E C00K 1.426(7) . ?
C00F C00I 1.423(7) . ?
C00F C00L 1.412(7) . ?
C00G C00H 1.431(7) . ?
C00G C00Z 1.411(7) . ?
C00H C00W 1.439(7) . ?
C00I C00M 1.442(7) . ?
C00I C00O 1.413(7) . ?
C00K H00K 0.9500 . ?
C00K C00M 1.366(8) . ?
C00L H00L 0.9500 . ?
C00L C00R 1.367(8) . ?
C00M C01F 1.494(7) . ?
C00N H00N 0.9500 . ?
C00N C013 1.374(10) . ?
C00N C01P 1.389(10) . ?
C00O H00O 0.9500 . ?
C00O C010 1.360(9) . ?
C00P C02D 1.374(11) . ?
C00P C02N 1.385(10) . ?
C00Q C00T 1.423(9) . ?
C00Q C00W 1.421(8) . ?
C00Q C01N 1.414(8) . ?
C00R H00R 0.9500 . ?
C00R C010 1.404(9) . ?
C00S C01A 1.390(11) . ?
C00S C01G 1.389(10) . ?
C00T C00Z 1.375(9) . ?
C00T C01H 1.494(8) . ?
C00U H00U 0.9500 . ?
C00U C018 1.385(9) . ?
C00U C01C 1.378(10) . ?
C00V H00V 0.9500 . ?
C00V C016 1.389(9) . ?
C00V C01W 1.389(9) . ?
C00W C01B 1.428(8) . ?
C00X H00X 0.9500 . ?
C00X C015 1.380(10) . ?
C00X C01D 1.394(9) . ?
C00Y C011 1.378(8) . ?
C00Y C019 1.387(9) . ?
C00Z H00Z 0.9500 . ?
C010 H010 0.9500 . ?
C011 H011 0.9500 . ?
C011 C014 1.382(10) . ?
C012 C01E 1.369(9) . ?
C012 C024 1.382(10) . ?
C013 C021 1.396(11) . ?
C014 H014 0.9500 . ?
C014 C01I 1.394(11) . ?
C015 H015 0.9500 . ?
C015 C02B 1.379(12) . ?
C016 C01O 1.378(9) . ?
F017 C030 1.313(12) . ?
C018 C01R 1.408(9) . ?
C019 H019 0.9500 . ?
C019 C01U 1.404(9) . ?
C01A H01A 0.9500 . ?
C01A C028 1.384(10) . ?
C01B H01B 0.9500 . ?
C01B C01J 1.354(9) . ?
C01C H01C 0.9500 . ?
C01C C02G 1.382(12) . ?
C01D C01Z 1.398(9) . ?
C01E H01E 0.9500 . ?
C01E C025 1.376(12) . ?
C01F C01S 1.398(9) . ?
C01F C01V 1.386(10) . ?
C01G H01G 0.9500 . ?
C01G C02C 1.390(11) . ?
C01H C022 1.386(11) . ?
C01H C027 1.400(11) . ?
C01I H01I 0.9500 . ?
C01I C01U 1.363(10) . ?
C01J H01J 0.9500 . ?
C01J C01Y 1.421(11) . ?
C01K C01X 1.378(12) . ?
C01K C020 1.419(10) . ?
C01N H01N 0.9500 . ?
C01N C01Y 1.372(11) . ?
C01O H01O 0.9500 . ?
C01O C01T 1.393(10) . ?
C01P H01P 0.9500 . ?
C01P C02K 1.374(14) . ?
C01R H01R 0.9500 . ?
C01R C02A 1.378(12) . ?
C01S H01S 0.9500 . ?
C01S C02J 1.404(9) . ?
C01T H01T 0.9500 . ?
C01T C026 1.371(12) . ?
C01U H01U 0.9500 . ?
C01V H01V 0.9500 . ?
C01V C02Q 1.387(9) . ?
C01W H01W 0.9500 . ?
C01W C026 1.382(11) . ?
C01X H01X 0.9500 . ?
C01X C02V 1.395(11) . ?
C01Y H01Y 0.9500 . ?
C01Z H01Z 0.9500 . ?
C01Z C02M 1.407(11) . ?
C020 H020 0.9500 . ?
C020 C02S 1.380(11) . ?
C021 H021 0.9500 . ?
C021 C02U 1.393(12) . ?
C022 H022 0.9500 . ?
C022 C02L 1.416(11) . ?
F023 C030 1.350(13) . ?
C024 H024 0.9500 . ?
C024 C02O 1.385(11) . ?
C025 H025 0.9500 . ?
C025 C02E 1.392(13) . ?
C026 H026 0.9500 . ?
C027 H027 0.9500 . ?
C027 C02X 1.389(10) . ?
C028 H028 0.9500 . ?
C028 C02R 1.381(13) . ?
C02A H02A 0.9500 . ?
C02A C02G 1.374(13) . ?
C02B H02B 0.9500 . ?
C02B C02M 1.361(13) . ?
C02C H02C 0.9500 . ?
C02C C02R 1.368(14) . ?
C02D H02D 0.9500 . ?
C02D C031 1.394(11) . ?
C02E H02E 0.9500 . ?
C02E C02O 1.380(13) . ?
F02F C030 1.292(14) . ?
C02G H02G 0.9500 . ?
C02H H02H 0.9500 . ?
C02H C02S 1.388(15) . ?
C02H C02V 1.377(15) . ?
C02I H02I 0.9500 . ?
C02I C02J 1.376(13) . ?
C02I C02Q 1.376(12) . ?
C02J H02J 0.9500 . ?
C02K H02K 0.9500 . ?
C02K C02U 1.367(15) . ?
C02L H02L 0.9500 . ?
C02L C02P 1.364(15) . ?
C02M H02M 0.9500 . ?
C02N H02N 0.9500 . ?
C02N C02Y 1.402(11) . ?
C02O H02O 0.9500 . ?
C02P H02P 0.9500 . ?
C02P C02X 1.378(16) . ?
C02Q H02Q 0.9500 . ?
C02R H02R 0.9500 . ?
C02S H02S 0.9500 . ?
C02T H02T 0.9500 . ?
C02T C02Y 1.355(14) . ?
C02T C031 1.372(14) . ?
C02U H02U 0.9500 . ?
C02V H02V 0.9500 . ?
C02X H02X 0.9500 . ?
C02Y H02Y 0.9500 . ?
C031 H031 0.9500 . ?
F9 C6 1.337(15) . ?
F16 C6 1.310(15) . ?
F23 C6 1.327(16) . ?
S1 O6 1.483(12) . ?
S1 O8 1.397(11) . ?
S1 N9 1.623(11) . ?
S1 C10 1.816(19) . ?
F3 C10 1.199(16) . ?
F4 C10 1.21(2) . ?
F5 C10 1.70(5) . ?

loop_
_geom_torsion_atom_site_label_1
_geom_torsion_atom_site_label_2
_geom_torsion_atom_site_label_3
_geom_torsion_atom_site_label_4
_geom_torsion
_geom_torsion_site_symmetry_1
_geom_torsion_site_symmetry_2
_geom_torsion_site_symmetry_3
_geom_torsion_site_symmetry_4
_geom_torsion_publ_flag
Au01 C00D C00E Au03 -5.8(4) . . . . ?
Au01 C00D C00E Au05 82.2(3) . . . . ?
Au01 C00D C00E C00K -138.8(4) . . . . ?
Au01 C00D C00F C00I 138.1(4) . . . . ?
Au01 C00D C00F C00L -40.5(6) . . . . ?
Au02 C00D C00E Au03 -90.1(3) . . . . ?
Au02 C00D C00E Au05 -2.1(4) . . . . ?
Au02 C00D C00E C00K 136.9(4) . . . . ?
Au02 C00D C00F C00I -134.7(4) . . . . ?
Au02 C00D C00F C00L 46.7(6) . . . . ?
Au02 C00G C00H Au03 -2.0(5) . . . 2_655 ?
Au02 C00G C00H Au04 82.7(3) . . . . ?
Au02 C00G C00H C00W -144.2(4) . . . . ?
Au02 C00G C00Z C00T 144.3(5) . . . . ?
Au03 C00E C00K C00M -134.6(5) . . . . ?
Au03 C00H C00W C00Q -147.7(5) 2_655 . . . ?
Au03 C00H C00W C01B 32.8(7) 2_655 . . . ?
Au04 P009 C013 C00N 31.4(5) . . . . ?
Au04 P009 C013 C021 -151.6(6) . . . . ?
Au04 P009 C018 C00U 12.1(6) . . . . ?
Au04 P009 C018 C01R -167.7(5) . . . . ?
Au04 P009 C01K C01X 34.6(7) . . . . ?
Au04 P009 C01K C020 -148.4(5) . . . . ?
Au04 C00H C00W C00Q 124.2(5) . . . . ?
Au04 C00H C00W C01B -55.3(7) . . . . ?
Au05 P007 C00P C02D 96.7(7) . . . . ?
Au05 P007 C00P C02N -78.9(6) . . . . ?
Au05 P007 C00Y C011 177.0(5) . . . . ?
Au05 P007 C00Y C019 -3.9(5) . . . . ?
Au05 P007 C01D C00X 14.6(6) . . . . ?
Au05 P007 C01D C01Z -164.4(6) . . . . ?
Au05 C00E C00K C00M 138.2(5) . . . . ?
Au06 P008 C00S C01A -41.7(6) . . . . ?
Au06 P008 C00S C01G 137.5(5) . . . . ?
Au06 P008 C012 C01E -40.8(6) . . . . ?
Au06 P008 C012 C024 140.7(5) . . . . ?
Au06 P008 C016 C00V -54.2(6) . . . . ?
Au06 P008 C016 C01O 123.7(5) . . . . ?
Au06 C00G C00H Au03 -87.5(4) . . . 2_655 ?
Au06 C00G C00H Au04 -2.8(4) . . . . ?
Au06 C00G C00H C00W 130.2(5) . . . . ?
Au06 C00G C00Z C00T -132.0(6) . . . . ?
P007 C00P C02D C031 -176.8(8) . . . . ?
P007 C00P C02N C02Y 175.9(7) . . . . ?
P007 C00Y C011 C014 179.5(5) . . . . ?
P007 C00Y C019 C01U -179.0(5) . . . . ?
P007 C01D C01Z C02M 177.2(7) . . . . ?
P008 C00S C01A C028 -179.7(6) . . . . ?
P008 C00S C01G C02C -179.8(5) . . . . ?
P008 C012 C01E C025 -178.9(6) . . . . ?
P008 C012 C024 C02O 179.2(6) . . . . ?
P008 C016 C01O C01T -177.5(5) . . . . ?
P009 C013 C021 C02U -173.5(7) . . . . ?
P009 C018 C01R C02A -178.4(6) . . . . ?
P009 C01K C01X C02V 177.8(7) . . . . ?
P009 C01K C020 C02S -176.2(7) . . . . ?
C00D C00E C00K C00M -0.1(8) . . . . ?
C00D C00F C00I C00M -1.8(7) . . . . ?
C00D C00F C00I C00O 178.6(5) . . . . ?
C00D C00F C00L C00R 179.3(5) . . . . ?
C00E C00D C00F C00I 0.9(7) . . . . ?
C00E C00D C00F C00L -177.7(5) . . . . ?
C00E C00K C00M C00I -0.8(8) . . . . ?
C00E C00K C00M C01F 175.9(5) . . . . ?
C00F C00D C00E Au03 133.1(4) . . . . ?
C00F C00D C00E Au05 -138.9(4) . . . . ?
C00F C00D C00E C00K 0.1(7) . . . . ?
C00F C00I C00M C00K 1.7(8) . . . . ?
C00F C00I C00M C01F -174.9(5) . . . . ?
C00F C00I C00O C010 2.2(9) . . . . ?
C00F C00L C00R C010 2.1(10) . . . . ?
C00G C00H C00W C00Q -5.0(8) . . . . ?
C00G C00H C00W C01B 175.5(6) . . . . ?
C00H C00G C00Z C00T 0.0(9) . . . . ?
C00H C00W C01B C01J -179.1(7) . . . . ?
C00I C00F C00L C00R 0.7(8) . . . . ?
C00I C00M C01F C01S -132.4(6) . . . . ?
C00I C00M C01F C01V 51.9(8) . . . . ?
C00I C00O C010 C00R 0.6(10) . . . . ?
C00K C00M C01F C01S 50.9(8) . . . . ?
C00K C00M C01F C01V -124.8(7) . . . . ?
C00L C00F C00I C00M 176.8(5) . . . . ?
C00L C00F C00I C00O -2.8(8) . . . . ?
C00L C00R C010 C00O -2.8(10) . . . . ?
C00M C00I C00O C010 -177.3(6) . . . . ?
C00M C01F C01S C02J -179.0(6) . . . . ?
C00M C01F C01V C02Q 178.6(6) . . . . ?
C00N C013 C021 C02U 3.4(13) . . . . ?
C00N C01P C02K C02U 1.4(13) . . . . ?
C00O C00I C00M C00K -178.7(6) . . . . ?
C00O C00I C00M C01F 4.7(8) . . . . ?
C00P P007 C00Y C011 55.4(6) . . . . ?
C00P P007 C00Y C019 -125.5(5) . . . . ?
C00P P007 C01D C00X 139.3(5) . . . . ?
C00P P007 C01D C01Z -39.6(7) . . . . ?
C00P C02D C031 C02T 1.1(16) . . . . ?
C00P C02N C02Y C02T 1.1(14) . . . . ?
C00Q C00T C00Z C00G -3.8(10) . . . . ?
C00Q C00T C01H C022 -55.6(9) . . . . ?
C00Q C00T C01H C027 125.9(7) . . . . ?
C00Q C00W C01B C01J 1.4(10) . . . . ?
C00Q C01N C01Y C01J 1.9(12) . . . . ?
C00S P008 C012 C01E 87.3(6) . . . . ?
C00S P008 C012 C024 -91.3(6) . . . . ?
C00S P008 C016 C00V -174.5(5) . . . . ?
C00S P008 C016 C01O 3.5(7) . . . . ?
C00S C01A C028 C02R -0.4(12) . . . . ?
C00S C01G C02C C02R -0.4(11) . . . . ?
C00T C00Q C00W C00H 1.4(9) . . . . ?
C00T C00Q C00W C01B -179.1(6) . . . . ?
C00T C00Q C01N C01Y 177.5(7) . . . . ?
C00T C01H C022 C02L -178.2(6) . . . . ?
C00T C01H C027 C02X 177.4(7) . . . . ?
C00U C018 C01R C02A 1.8(11) . . . . ?
C00U C01C C02G C02A 1.8(13) . . . . ?
C00V C016 C01O C01T 0.4(10) . . . . ?
C00V C01W C026 C01T 0.8(11) . . . . ?
C00W C00Q C00T C00Z 3.0(9) . . . . ?
C00W C00Q C00T C01H -178.5(6) . . . . ?
C00W C00Q C01N C01Y -3.6(11) . . . . ?
C00W C01B C01J C01Y -3.1(12) . . . . ?
C00X C015 C02B C02M 0.8(14) . . . . ?
C00X C01D C01Z C02M -1.8(12) . . . . ?
C00Y P007 C00P C02D -143.8(7) . . . . ?
C00Y P007 C00P C02N 40.6(6) . . . . ?
C00Y P007 C01D C00X -107.6(6) . . . . ?
C00Y P007 C01D C01Z 73.4(7) . . . . ?
C00Y C011 C014 C01I -0.7(11) . . . . ?
C00Y C019 C01U C01I -0.4(11) . . . . ?
C00Z C00G C00H Au03 146.6(4) . . . 2_655 ?
C00Z C00G C00H Au04 -128.7(5) . . . . ?
C00Z C00G C00H C00W 4.3(8) . . . . ?
C00Z C00T C01H C022 122.9(7) . . . . ?
C00Z C00T C01H C027 -55.6(8) . . . . ?
C011 C00Y C019 C01U 0.1(10) . . . . ?
C011 C014 C01I C01U 0.5(11) . . . . ?
C012 P008 C00S C01A -173.0(5) . . . . ?
C012 P008 C00S C01G 6.3(6) . . . . ?
C012 P008 C016 C00V 72.3(6) . . . . ?
C012 P008 C016 C01O -109.8(6) . . . . ?
C012 C01E C025 C02E -0.1(13) . . . . ?
C012 C024 C02O C02E -0.6(13) . . . . ?
C013 P009 C018 C00U -112.6(6) . . . . ?
C013 P009 C018 C01R 67.6(6) . . . . ?
C013 P009 C01K C01X 158.1(6) . . . . ?
C013 P009 C01K C020 -24.9(7) . . . . ?
C013 C00N C01P C02K -0.4(11) . . . . ?
C013 C021 C02U C02K -2.5(15) . . . . ?
C014 C01I C01U C019 0.1(11) . . . . ?
C015 C00X C01D P007 -177.7(6) . . . . ?
C015 C00X C01D C01Z 1.3(11) . . . . ?
C015 C02B C02M C01Z -1.3(16) . . . . ?
C016 P008 C00S C01A 74.6(6) . . . . ?
C016 P008 C00S C01G -106.2(6) . . . . ?
C016 P008 C012 C01E -159.8(5) . . . . ?
C016 P008 C012 C024 21.6(7) . . . . ?
C016 C00V C01W C026 -1.2(11) . . . . ?
C016 C01O C01T C026 -0.7(11) . . . . ?
C018 P009 C013 C00N 155.1(5) . . . . ?
C018 P009 C013 C021 -27.9(7) . . . . ?
C018 P009 C01K C01X -87.0(7) . . . . ?
C018 P009 C01K C020 90.0(6) . . . . ?
C018 C00U C01C C02G -0.9(12) . . . . ?
C018 C01R C02A C02G -1.0(13) . . . . ?
C019 C00Y C011 C014 0.4(10) . . . . ?
C01A C00S C01G C02C -0.6(10) . . . . ?
C01A C028 C02R C02C -0.6(12) . . . . ?
C01B C01J C01Y C01N 1.4(13) . . . . ?
C01C C00U C018 P009 179.4(6) . . . . ?
C01C C00U C018 C01R -0.8(10) . . . . ?
C01D P007 C00P C02D -28.0(7) . . . . ?
C01D P007 C00P C02N 156.4(6) . . . . ?
C01D P007 C00Y C011 -58.9(6) . . . . ?
C01D P007 C00Y C019 120.2(5) . . . . ?
C01D C00X C015 C02B -0.9(12) . . . . ?
C01D C01Z C02M C02B 1.8(15) . . . . ?
C01E C012 C024 C02O 0.7(12) . . . . ?
C01E C025 C02E C02O 0.2(14) . . . . ?
C01F C01S C02J C02I 1.0(10) . . . . ?
C01F C01V C02Q C02I -0.3(11) . . . . ?
C01G C00S C01A C028 1.0(11) . . . . ?
C01G C02C C02R C028 1.0(12) . . . . ?
C01H C00T C00Z C00G 177.7(6) . . . . ?
C01H C022 C02L C02P 0.5(11) . . . . ?
C01H C027 C02X C02P 1.3(13) . . . . ?
C01K P009 C013 C00N -92.5(5) . . . . ?
C01K P009 C013 C021 84.5(7) . . . . ?
C01K P009 C018 C00U 135.2(6) . . . . ?
C01K P009 C018 C01R -44.6(7) . . . . ?
C01K C01X C02V C02H -1.0(15) . . . . ?
C01K C020 C02S C02H -2.2(14) . . . . ?
O01M S00A C030 F017 -177.8(9) . . . . ?
O01M S00A C030 F023 63.5(10) . . . . ?
O01M S00A C030 F02F -56.3(10) . . . . ?
O01M S00A N14 S00B -5.6(14) . . . . ?
C01N C00Q C00T C00Z -178.1(7) . . . . ?
C01N C00Q C00T C01H 0.4(10) . . . . ?
C01N C00Q C00W C00H -177.6(6) . . . . ?
C01N C00Q C00W C01B 1.9(9) . . . . ?
C01O C01T C026 C01W 0.1(12) . . . . ?
C01P C00N C013 P009 175.1(5) . . . . ?
C01P C00N C013 C021 -2.0(10) . . . . ?
C01P C02K C02U C021 0.2(15) . . . . ?
C01R C02A C02G C01C -0.8(14) . . . . ?
C01S C01F C01V C02Q 2.9(10) . . . . ?
C01V C01F C01S C02J -3.2(9) . . . . ?
C01W C00V C016 P008 178.6(5) . . . . ?
C01W C00V C016 C01O 0.6(10) . . . . ?
C01X C01K C020 C02S 0.8(12) . . . . ?
C020 C01K C01X C02V 0.8(13) . . . . ?
C022 C01H C027 C02X -1.1(11) . . . . ?
C022 C02L C02P C02X -0.4(13) . . . . ?
C024 C012 C01E C025 -0.4(11) . . . . ?
C025 C02E C02O C024 0.1(14) . . . . ?
C027 C01H C022 C02L 0.3(10) . . . . ?
O029 S00A C030 F017 -53.5(11) . . . . ?
O029 S00A C030 F023 -172.2(9) . . . . ?
O029 S00A C030 F02F 68.0(10) . . . . ?
O029 S00A N14 S00B -144.3(10) . . . . ?
C02D C00P C02N C02Y 0.1(12) . . . . ?
C02J C02I C02Q C01V -1.9(12) . . . . ?
C02L C02P C02X C027 -0.5(14) . . . . ?
C02N C00P C02D C031 -1.2(13) . . . . ?
C02Q C02I C02J C01S 1.6(12) . . . . ?
C02S C02H C02V C01X -0.4(16) . . . . ?
C02V C02H C02S C020 2.1(16) . . . . ?
C02Y C02T C031 C02D 0.1(16) . . . . ?
O02Z S00B N14 S00A 2.2(15) . . . . ?
O02Z S00B C6 F9 -60.3(16) . . . . ?
O02Z S00B C6 F16 62.9(16) . . . . ?
O02Z S00B C6 F23 177.9(14) . . . . ?
C030 S00A N14 S00B 109.1(11) . . . . ?
C031 C02T C02Y C02N -1.2(16) . . . . ?
N14 S00A C030 F017 57.7(11) . . . . ?
N14 S00A C030 F023 -60.9(9) . . . . ?
N14 S00A C030 F02F 179.3(9) . . . . ?
N14 S00B C6 F9 176.9(14) . . . . ?
N14 S00B C6 F16 -59.9(16) . . . . ?
N14 S00B C6 F23 55.1(15) . . . . ?
O11 S00B N14 S00A -134.2(11) . . . . ?
O11 S00B C6 F9 58.8(16) . . . . ?
O11 S00B C6 F16 -178.1(15) . . . . ?
O11 S00B C6 F23 -63.0(15) . . . . ?
C6 S00B N14 S00A 115.7(12) . . . . ?
O6 S1 N9 S1 147.1(8) . . . 2_655 ?
O6 S1 C10 F3 33(4) . . . . ?
O6 S1 C10 F4 -163(3) . . . . ?
O6 S1 C10 F5 -63.9(10) . . . . ?
O8 S1 N9 S1 -1.0(10) . . . 2_655 ?
O8 S1 C10 F3 162(3) . . . . ?
O8 S1 C10 F4 -34(4) . . . . ?
O8 S1 C10 F5 65.1(12) . . . . ?
N9 S1 C10 F3 -76(4) . . . . ?
N9 S1 C10 F4 88(4) . . . . ?
N9 S1 C10 F5 -172.6(10) . . . . ?
C10 S1 N9 S1 -108.7(5) . . . 2_655 ?

loop_
_smtbx_masks_void_nr
_smtbx_masks_void_average_x
_smtbx_masks_void_average_y
_smtbx_masks_void_average_z
_smtbx_masks_void_volume
_smtbx_masks_void_count_electrons
_smtbx_masks_void_content
1 -0.303 0.000 0.000 849.0 170.0 '4 CH3CH2OCH2CH3'
2 -0.380 0.000 0.500 849.0 170.0 '4 CH3CH2OCH2CH3'
3 -0.278 0.500 0.500 849.0 170.0 '4 CH3CH2OCH2CH3'
4 0.197 0.500 1.000 849.0 170.0 '4 CH3CH2OCH2CH3'
